data_4508643
loop_
_publ_author_name
'Zordan, Fiorenzo'
'Brammer, Lee'

_publ_section_title
;
 M&#x2212;X&#x00B7;&#x00B7;&#x00B7;X&#x2018;&#x2212;C Halogen-Bonded
 Network Formation in MX2(4-halopyridine)2Complexes (M = Pd, Pt; X = Cl,
 I; X&#x2018; = Cl, Br, I)
;
_journal_issue 6
_journal_name_full 'Crystal Growth &amp; Design'
_journal_page_first 1374
_journal_paper_doi 10.1021/cg050670m
_journal_volume 6
_journal_year 2006
_chemical_formula_moiety 'C10 H8 Br2 Cl2 N2 Pd'
_chemical_formula_sum 'C10 H8 Br2 Cl2 N2 Pd'
_chemical_formula_weight 493.30
_chemical_name_systematic
; 
 ? 
;
_space_group_IT_number 2
_symmetry_cell_setting triclinic
_symmetry_space_group_name_Hall '-P 1'
_symmetry_space_group_name_H-M 'P -1'
_atom_sites_solution_hydrogens geom
_atom_sites_solution_primary direct
_atom_sites_solution_secondary difmap
_audit_creation_method SHELXL-97
_cell_angle_alpha 75.117(3)
_cell_angle_beta 84.477(3)
_cell_angle_gamma 84.631(3)
_cell_formula_units_Z 1
_cell_length_a 5.4648(11)
_cell_length_b 6.9600(14)
_cell_length_c 9.5925(19)
_cell_measurement_reflns_used 2478
_cell_measurement_temperature 150(2)
_cell_measurement_theta_max 27.524
_cell_measurement_theta_min 3.036
_cell_volume 350.07(12)
_computing_structure_refinement 'SHELXL-97 (Sheldrick, 1997)'
_computing_structure_solution 'SHELXS-97 (Sheldrick, 1990)'
_diffrn_ambient_temperature 150(2)
_diffrn_measured_fraction_theta_full 0.904
_diffrn_measured_fraction_theta_max 0.904
_diffrn_measurement_device_type 'Bruker Smart 1000 CCD'
_diffrn_measurement_method \w-scans
_diffrn_radiation_monochromator graphite
_diffrn_radiation_source 'fine-focus sealed tube'
_diffrn_radiation_type MoK\a
_diffrn_radiation_wavelength 0.71073
_diffrn_reflns_av_R_equivalents 0.0198
_diffrn_reflns_av_sigmaI/netI 0.0267
_diffrn_reflns_limit_h_max 7
_diffrn_reflns_limit_h_min -7
_diffrn_reflns_limit_k_max 8
_diffrn_reflns_limit_k_min -9
_diffrn_reflns_limit_l_max 12
_diffrn_reflns_limit_l_min -12
_diffrn_reflns_number 3378
_diffrn_reflns_theta_full 27.52
_diffrn_reflns_theta_max 27.52
_diffrn_reflns_theta_min 2.20
_exptl_absorpt_coefficient_mu 7.391
_exptl_absorpt_correction_T_max 0.3195
_exptl_absorpt_correction_T_min 0.2152
_exptl_absorpt_correction_type multi-scan
_exptl_absorpt_process_details sadabs
_exptl_crystal_colour yellow
_exptl_crystal_density_diffrn 2.340
_exptl_crystal_density_method 'not measured'
_exptl_crystal_description block
_exptl_crystal_F_000 232
_exptl_crystal_size_max 0.30
_exptl_crystal_size_mid 0.25
_exptl_crystal_size_min 0.20
_refine_diff_density_max 1.174
_refine_diff_density_min -1.591
_refine_diff_density_rms 0.248
_refine_ls_extinction_method none
_refine_ls_goodness_of_fit_ref 1.241
_refine_ls_hydrogen_treatment constr
_refine_ls_matrix_type full
_refine_ls_number_parameters 79
_refine_ls_number_reflns 1448
_refine_ls_number_restraints 0
_refine_ls_restrained_S_all 1.241
_refine_ls_R_factor_all 0.0411
_refine_ls_R_factor_gt 0.0334
_refine_ls_shift/su_max 0.000
_refine_ls_shift/su_mean 0.000
_refine_ls_structure_factor_coef Fsqd
_refine_ls_weighting_details 'calc w=1/[\s^2^(Fo^2^)+(0.0585P)^2^+2.1326P] where P=(Fo^2^+2Fc^2^)/3'
_refine_ls_weighting_scheme calc
_refine_ls_wR_factor_gt 0.0951
_refine_ls_wR_factor_ref 0.1306
_reflns_number_gt 1276
_reflns_number_total 1448
_reflns_threshold_expression >2sigma(I)
_cod_data_source_file cg050670msup1.cif
_cod_data_source_block ilb180m
_cod_original_sg_symbol_H-M P-1
_cod_database_code 4508643

loop_
_symmetry_equiv_pos_as_xyz
'x, y, z'
'-x, -y, -z'

loop_
_atom_site_label
_atom_site_type_symbol
_atom_site_fract_x
_atom_site_fract_y
_atom_site_fract_z
_atom_site_U_iso_or_equiv
_atom_site_adp_type
_atom_site_occupancy
_atom_site_symmetry_multiplicity
_atom_site_calc_flag
_atom_site_refinement_flags
Pd1 Pd 0.0000 0.0000 0.0000 0.0169(2) Uani 1 2 d S
Br1 Br 0.81252(12) -0.28065(11) -0.48483(8) 0.0290(2) Uani 1 1 d .
Cl1 Cl -0.0551(3) 0.3024(2) -0.16609(17) 0.0221(4) Uani 1 1 d .
C4 C 0.5948(12) -0.2083(10) -0.3377(7) 0.0209(13) Uani 1 1 d .
C5 C 0.3976(13) -0.3232(11) -0.2822(8) 0.0250(14) Uani 1 1 d .
H5 H 0.3763 -0.4403 -0.3118 0.030 Uiso 1 1 calc R
C6 C 0.2327(12) -0.2593(10) -0.1813(7) 0.0209(13) Uani 1 1 d .
H6 H 0.0951 -0.3349 -0.1417 0.025 Uiso 1 1 calc R
C3 C 0.6293(11) -0.0426(10) -0.2899(7) 0.0203(13) Uani 1 1 d .
H3 H 0.7691 0.0323 -0.3246 0.024 Uiso 1 1 calc R
C2 C 0.4578(12) 0.0103(11) -0.1918(8) 0.0260(15) Uani 1 1 d .
H2 H 0.4778 0.1260 -0.1599 0.031 Uiso 1 1 calc R
N1 N 0.2603(9) -0.0952(8) -0.1378(6) 0.0177(10) Uani 1 1 d .

loop_
_atom_site_aniso_label
_atom_site_aniso_U_11
_atom_site_aniso_U_22
_atom_site_aniso_U_33
_atom_site_aniso_U_23
_atom_site_aniso_U_13
_atom_site_aniso_U_12
Pd1 0.0144(3) 0.0183(4) 0.0175(4) -0.0033(3) 0.0018(2) -0.0045(2)
Br1 0.0253(4) 0.0347(4) 0.0250(4) -0.0075(3) 0.0038(3) 0.0022(3)
Cl1 0.0241(7) 0.0198(7) 0.0202(7) -0.0016(6) 0.0019(6) -0.0042(6)
C4 0.016(3) 0.022(3) 0.021(3) -0.002(3) 0.001(2) 0.004(2)
C5 0.026(3) 0.026(3) 0.023(3) -0.006(3) 0.000(3) -0.005(3)
C6 0.024(3) 0.020(3) 0.022(3) -0.014(3) 0.006(2) -0.002(2)
C3 0.015(3) 0.029(3) 0.017(3) -0.009(3) 0.005(2) 0.001(2)
C2 0.019(3) 0.032(4) 0.025(3) 0.001(3) -0.003(3) -0.009(3)
N1 0.017(2) 0.014(2) 0.023(3) -0.006(2) 0.001(2) -0.0019(19)

loop_
_atom_type_symbol
_atom_type_description
_atom_type_scat_dispersion_real
_atom_type_scat_dispersion_imag
_atom_type_scat_source
C C 0.0033 0.0016 'International Tables Vol C Tables 4.2.6.8 and 6.1.1.4'
H H 0.0000 0.0000 'International Tables Vol C Tables 4.2.6.8 and 6.1.1.4'
N N 0.0061 0.0033 'International Tables Vol C Tables 4.2.6.8 and 6.1.1.4'
Cl Cl 0.1484 0.1585 'International Tables Vol C Tables 4.2.6.8 and 6.1.1.4'
Br Br -0.2901 2.4595 'International Tables Vol C Tables 4.2.6.8 and 6.1.1.4'
Pd Pd -0.9988 1.0072 'International Tables Vol C Tables 4.2.6.8 and 6.1.1.4'

loop_
_geom_angle_atom_site_label_1
_geom_angle_atom_site_label_2
_geom_angle_atom_site_label_3
_geom_angle
_geom_angle_site_symmetry_1
_geom_angle_site_symmetry_3
N1 Pd1 N1 180.0(4) 2 .
N1 Pd1 Cl1 90.49(15) 2 2
N1 Pd1 Cl1 89.51(15) . 2
N1 Pd1 Cl1 89.51(15) 2 .
N1 Pd1 Cl1 90.49(15) . .
Cl1 Pd1 Cl1 180.00(6) 2 .
C3 C4 C5 121.0(6) . .
C3 C4 Br1 120.7(5) . .
C5 C4 Br1 118.2(6) . .
C4 C5 C6 116.9(7) . .
N1 C6 C5 122.4(6) . .
C2 C3 C4 118.1(6) . .
N1 C2 C3 122.5(7) . .
C6 N1 C2 119.0(6) . .
C6 N1 Pd1 120.3(4) . .
C2 N1 Pd1 120.6(5) . .

loop_
_geom_bond_atom_site_label_1
_geom_bond_atom_site_label_2
_geom_bond_distance
_geom_bond_site_symmetry_2
Pd1 N1 2.030(6) 2
Pd1 N1 2.030(6) .
Pd1 Cl1 2.3042(15) 2
Pd1 Cl1 2.3042(15) .
Br1 C4 1.895(7) .
C4 C3 1.380(10) .
C4 C5 1.384(9) .
C5 C6 1.387(10) .
C6 N1 1.339(9) .
C3 C2 1.358(10) .
C2 N1 1.348(8) .
